data_2218688
loop_
_publ_author_name
'Zhang, Rui-Hong'
'Lu, Li-Ping'
'Li, Ming-Xia'
'Zhu, Miao-Li'

_publ_section_title
Poly[\m-aqua-diaqua(\m~3~-<i>N</i>'-carboxymethylethylenediamine-<i>N</i>,<i>N</i>,<i>N</i>'-triacetato)oxidopotassium(I)vanadium(IV)]
_journal_coeditor_code FJ2120
_journal_issue 7
_journal_name_full 'Acta Crystallographica Section E'
_journal_page_first m897
_journal_paper_doi 10.1107/S1600536808017030
_journal_volume 64
_journal_year 2008
_chemical_formula_iupac '[K V (C10 H13 N2 O8) O (H2 O1)3]'
_chemical_formula_moiety 'C10 H19 K N2 O12 V'
_chemical_formula_sum 'C10 H19 K N2 O12 V'
_chemical_formula_weight 449.31
_chemical_name_systematic
;
Poly[\m-aqua-diaqua(\m~3~-N'-carboxymethylethylenediamine-N,N,N'-
triacetato)oxidopotassium(I)vanadium(IV)]
;
_space_group_IT_number 14
_symmetry_cell_setting monoclinic
_symmetry_space_group_name_Hall '-P 2ybc'
_symmetry_space_group_name_H-M 'P 1 21/c 1'
_atom_sites_solution_hydrogens geom
_atom_sites_solution_primary direct
_atom_sites_solution_secondary difmap
_audit_creation_method SHELXL-97
_cell_angle_alpha 90.00
_cell_angle_beta 96.150(2)
_cell_angle_gamma 90.00
_cell_formula_units_Z 4
_cell_length_a 6.6701(13)
_cell_length_b 13.618(3)
_cell_length_c 18.693(4)
_cell_measurement_reflns_used 3074
_cell_measurement_temperature 298(2)
_cell_measurement_theta_max 26.61
_cell_measurement_theta_min 2.14
_cell_volume 1688.2(6)
_computing_cell_refinement 'SAINT (Bruker, 2000)'
_computing_data_collection 'SMART (Bruker, 2000)'
_computing_data_reduction 'SAINT (Bruker, 2000)'
_computing_molecular_graphics 'SHELXTL/PC (Sheldrick, 2008)'
_computing_publication_material 'PLATON (Spek, 2003) and publCIF (Westrip, 2008)'
_computing_structure_refinement 'SHELXL97 (Sheldrick, 2008)'
_computing_structure_solution 'SHELXS97 (Sheldrick, 2008)'
_diffrn_ambient_temperature 298(2)
_diffrn_measured_fraction_theta_full 0.997
_diffrn_measured_fraction_theta_max 0.997
_diffrn_measurement_device_type 'Bruker SMART 1K CCD'
_diffrn_measurement_method \w
_diffrn_radiation_monochromator graphite
_diffrn_radiation_source 'fine-focus sealed tube'
_diffrn_radiation_type MoK\a
_diffrn_radiation_wavelength 0.71073
_diffrn_reflns_av_R_equivalents 0.0237
_diffrn_reflns_av_sigmaI/netI 0.0344
_diffrn_reflns_limit_h_max 7
_diffrn_reflns_limit_h_min -7
_diffrn_reflns_limit_k_max 16
_diffrn_reflns_limit_k_min -16
_diffrn_reflns_limit_l_max 22
_diffrn_reflns_limit_l_min -12
_diffrn_reflns_number 6813
_diffrn_reflns_theta_full 25.00
_diffrn_reflns_theta_max 25.00
_diffrn_reflns_theta_min 2.65
_diffrn_standards_number 0
_exptl_absorpt_coefficient_mu 0.902
_exptl_absorpt_correction_T_max 0.8402
_exptl_absorpt_correction_T_min 0.7143
_exptl_absorpt_correction_type multi-scan
_exptl_absorpt_process_details '(SADABS; Sheldrick, 2000)'
_exptl_crystal_colour blue
_exptl_crystal_density_diffrn 1.768
_exptl_crystal_density_method 'not measured'
_exptl_crystal_description block
_exptl_crystal_F_000 924
_exptl_crystal_size_max 0.40
_exptl_crystal_size_mid 0.30
_exptl_crystal_size_min 0.20
_refine_diff_density_max 0.328
_refine_diff_density_min -0.220
_refine_ls_extinction_method none
_refine_ls_goodness_of_fit_ref 1.070
_refine_ls_hydrogen_treatment constr
_refine_ls_matrix_type full
_refine_ls_number_parameters 236
_refine_ls_number_reflns 2957
_refine_ls_number_restraints 0
_refine_ls_restrained_S_all 1.070
_refine_ls_R_factor_all 0.0427
_refine_ls_R_factor_gt 0.0361
_refine_ls_shift/su_max 0.001
_refine_ls_shift/su_mean 0.000
_refine_ls_structure_factor_coef Fsqd
_refine_ls_weighting_details 'calc w=1/[\s^2^(Fo^2^)+(0.0425P)^2^+0.6912P] where P=(Fo^2^+2Fc^2^)/3'
_refine_ls_weighting_scheme calc
_refine_ls_wR_factor_gt 0.0848
_refine_ls_wR_factor_ref 0.0877
_reflns_number_gt 2613
_reflns_number_total 2957
_reflns_threshold_expression I>2\s(I)
_cod_data_source_file fj2120.cif
_cod_data_source_block I
_cod_depositor_comments
;
The following automatic conversions were performed:
'_geom_hbond_publ_flag' value 'Y' changed to 'y' according to
'/home/saulius/struct/CIF-dictionaries/cif_core.dic' dictionary named
'cif_core.dic' version 2.4.1 from 2010-06-29 (7 times).

Automatic conversion script
Id: cif_fix_enum 1527 2010-12-29 10:47:43Z saulius 

The following automatic conversions were performed:

'_geom_hbond_publ_flag' value 'Y' changed to 'y' according to
/home/saulius/struct/CIF-dictionaries/cif_core.dic dictionary named
'cif_core.dic' version 2.4.1 from 2010-06-29 (7 times).

Automatic conversion script
Id: cif_fix_values 1715 2011-07-08 13:25:40Z adriana 
;
_cod_original_sg_symbol_H-M 'P 21/c'
_cod_database_code 2218688
_cod_database_fobs_code 2218688

loop_
_symmetry_equiv_pos_as_xyz
'x, y, z'
'-x, y+1/2, -z+1/2'
'-x, -y, -z'
'x, -y-1/2, z-1/2'

loop_
_atom_site_type_symbol
_atom_site_label
_atom_site_fract_x
_atom_site_fract_y
_atom_site_fract_z
_atom_site_U_iso_or_equiv
_atom_site_adp_type
_atom_site_calc_flag
_atom_site_refinement_flags
_atom_site_occupancy
V V1 0.46422(6) 1.03027(3) 0.20517(2) 0.02305(14) Uani d . 1
N N1 0.2470(3) 0.90064(14) 0.21295(10) 0.0229(4) Uani d . 1
N N2 0.2025(3) 1.08521(14) 0.13790(10) 0.0226(4) Uani d . 1
C C1 0.4610(4) 0.85480(18) 0.11714(13) 0.0268(5) Uani d . 1
C C2 0.3056(4) 0.82187(17) 0.16472(13) 0.0272(5) Uani d . 1
H H2A 0.1867 0.7994 0.1348 0.033 Uiso calc R 1
H H2B 0.3589 0.7668 0.1936 0.033 Uiso calc R 1
C C3 0.4930(4) 0.88638(17) 0.31905(13) 0.0274(6) Uani d . 1
C C4 0.2772(4) 0.86957(19) 0.28900(13) 0.0288(6) Uani d . 1
H H4A 0.2442 0.8005 0.2926 0.035 Uiso calc R 1
H H4B 0.1883 0.9067 0.3167 0.035 Uiso calc R 1
C C5 0.0432(4) 0.93920(17) 0.18987(13) 0.0260(5) Uani d . 1
H H5A -0.0044 0.9778 0.2283 0.031 Uiso calc R 1
H H5B -0.0499 0.8852 0.1789 0.031 Uiso calc R 1
C C6 0.0520(4) 1.00233(18) 0.12396(13) 0.0269(5) Uani d . 1
H H6A -0.0806 1.0296 0.1095 0.032 Uiso calc R 1
H H6B 0.0897 0.9620 0.0847 0.032 Uiso calc R 1
C C7 0.1193(4) 1.16469(18) 0.18111(13) 0.0281(6) Uani d . 1
H H7A -0.0263 1.1660 0.1706 0.034 Uiso calc R 1
H H7B 0.1711 1.2275 0.1669 0.034 Uiso calc R 1
C C8 0.1722(4) 1.15125(17) 0.26067(14) 0.0296(6) Uani d . 1
C C9 0.2569(4) 1.12454(18) 0.06851(13) 0.0261(5) Uani d . 1
H H9A 0.3120 1.0715 0.0420 0.031 Uiso calc R 1
H H9B 0.3622 1.1733 0.0785 0.031 Uiso calc R 1
C C10 0.0834(4) 1.17089(18) 0.02109(13) 0.0284(6) Uani d . 1
K K1 0.31886(9) 0.85434(4) 0.49345(3) 0.03673(17) Uani d . 1
O O1 0.6281(3) 1.11296(13) 0.19480(10) 0.0388(5) Uani d . 1
O O2 0.5346(3) 0.94067(12) 0.12620(9) 0.0288(4) Uani d . 1
O O3 0.5115(3) 0.79597(13) 0.07183(10) 0.0363(4) Uani d . 1
O O4 0.5988(3) 0.94463(12) 0.28376(9) 0.0305(4) Uani d . 1
O O5 0.5578(3) 0.84570(13) 0.37597(10) 0.0365(4) Uani d . 1
O O6 0.3143(3) 1.08920(12) 0.28047(9) 0.0315(4) Uani d . 1
O O7 0.0813(3) 1.19822(14) 0.30238(10) 0.0454(5) Uani d . 1
O O8 0.1269(3) 1.20678(14) -0.04052(9) 0.0370(4) Uani d . 1
H H8 0.2453 1.1952 -0.0455 0.056 Uiso calc R 1
O O9 -0.0876(3) 1.17595(15) 0.03675(10) 0.0412(5) Uani d . 1
O O10 0.6764(3) 0.94372(15) 0.56121(11) 0.0502(5) Uani d . 1
H H10A 0.7731 0.9205 0.5434 0.075 Uiso d R 1
H H10B 0.6886 0.9215 0.6022 0.075 Uiso d R 1
O O11 0.1732(3) 0.91295(14) 0.61935(10) 0.0474(5) Uani d . 1
H H11A 0.1017 0.8743 0.6387 0.071 Uiso d R 1
H H11B 0.2279 0.9442 0.6535 0.071 Uiso d R 1
O O12 -0.0659(3) 0.90505(16) 0.44337(13) 0.0578(6) Uani d . 1
H H12A -0.1676 0.8828 0.4205 0.087 Uiso d R 1
H H12B -0.0626 0.9615 0.4282 0.087 Uiso d R 1

loop_
_atom_site_aniso_label
_atom_site_aniso_U_11
_atom_site_aniso_U_22
_atom_site_aniso_U_33
_atom_site_aniso_U_12
_atom_site_aniso_U_13
_atom_site_aniso_U_23
V1 0.0205(2) 0.0245(2) 0.0242(2) -0.00226(16) 0.00252(16) -0.00034(16)
N1 0.0218(11) 0.0252(10) 0.0219(10) 0.0000(8) 0.0039(8) 0.0015(8)
N2 0.0232(11) 0.0233(10) 0.0221(10) 0.0013(8) 0.0054(8) 0.0025(8)
C1 0.0241(13) 0.0295(13) 0.0264(13) 0.0031(10) 0.0010(10) -0.0001(11)
C2 0.0270(13) 0.0224(12) 0.0325(14) -0.0007(10) 0.0042(11) -0.0018(10)
C3 0.0305(14) 0.0238(12) 0.0278(14) 0.0042(11) 0.0029(11) 0.0005(11)
C4 0.0305(14) 0.0316(13) 0.0251(13) -0.0019(11) 0.0062(11) 0.0051(11)
C5 0.0197(12) 0.0272(12) 0.0316(14) -0.0025(10) 0.0044(10) -0.0008(11)
C6 0.0218(13) 0.0274(12) 0.0306(13) -0.0036(10) -0.0017(10) -0.0005(11)
C7 0.0272(14) 0.0266(13) 0.0314(14) 0.0028(10) 0.0072(11) -0.0028(10)
C8 0.0315(15) 0.0262(13) 0.0328(14) -0.0052(11) 0.0104(11) -0.0047(11)
C9 0.0273(13) 0.0277(12) 0.0241(12) 0.0005(10) 0.0062(10) 0.0016(10)
C10 0.0296(15) 0.0282(13) 0.0269(13) -0.0011(11) 0.0008(11) 0.0002(10)
K1 0.0338(3) 0.0413(3) 0.0348(3) 0.0010(3) 0.0025(3) 0.0065(3)
O1 0.0319(11) 0.0358(10) 0.0487(12) -0.0090(8) 0.0045(9) -0.0002(9)
O2 0.0296(10) 0.0285(9) 0.0300(9) -0.0030(8) 0.0107(8) -0.0029(7)
O3 0.0370(11) 0.0372(10) 0.0363(10) -0.0014(8) 0.0108(8) -0.0116(9)
O4 0.0261(10) 0.0341(9) 0.0306(10) -0.0011(8) 0.0002(7) 0.0061(8)
O5 0.0387(11) 0.0381(10) 0.0311(10) 0.0021(8) -0.0033(8) 0.0072(8)
O6 0.0385(11) 0.0340(9) 0.0226(9) 0.0048(8) 0.0055(8) -0.0027(7)
O7 0.0574(13) 0.0446(11) 0.0372(11) 0.0087(10) 0.0187(10) -0.0100(9)
O8 0.0336(11) 0.0506(12) 0.0272(10) 0.0050(9) 0.0050(8) 0.0086(9)
O9 0.0268(11) 0.0532(12) 0.0443(12) 0.0067(9) 0.0071(9) 0.0162(9)
O10 0.0508(13) 0.0523(12) 0.0461(12) -0.0007(10) -0.0017(10) 0.0093(10)
O11 0.0568(14) 0.0454(12) 0.0398(12) -0.0081(10) 0.0037(10) 0.0008(9)
O12 0.0492(14) 0.0465(12) 0.0727(16) -0.0020(10) -0.0155(11) 0.0145(11)

loop_
_atom_type_symbol
_atom_type_description
_atom_type_scat_dispersion_real
_atom_type_scat_dispersion_imag
_atom_type_scat_source
C C 0.0033 0.0016 'International Tables Vol C Tables 4.2.6.8 and 6.1.1.4'
H H 0.0000 0.0000 'International Tables Vol C Tables 4.2.6.8 and 6.1.1.4'
N N 0.0061 0.0033 'International Tables Vol C Tables 4.2.6.8 and 6.1.1.4'
O O 0.0106 0.0060 'International Tables Vol C Tables 4.2.6.8 and 6.1.1.4'
V V 0.3005 0.5294 'International Tables Vol C Tables 4.2.6.8 and 6.1.1.4'
K K 0.2009 0.2494 'International Tables Vol C Tables 4.2.6.8 and 6.1.1.4'

loop_
_geom_angle_atom_site_label_1
_geom_angle_atom_site_label_2
_geom_angle_atom_site_label_3
_geom_angle_site_symmetry_1
_geom_angle_site_symmetry_3
_geom_angle
O1 V1 O6 . . 101.82(9)
O1 V1 O2 . . 97.02(8)
O6 V1 O2 . . 160.61(7)
O1 V1 O4 . . 103.90(9)
O6 V1 O4 . . 86.31(7)
O2 V1 O4 . . 93.63(7)
O1 V1 N2 . . 101.83(9)
O6 V1 N2 . . 80.59(7)
O2 V1 N2 . . 91.17(7)
O4 V1 N2 . . 153.01(7)
O1 V1 N1 . . 174.01(9)
O6 V1 N1 . . 84.06(7)
O2 V1 N1 . . 77.21(7)
O4 V1 N1 . . 75.13(7)
N2 V1 N1 . . 80.10(7)
C4 N1 C5 . . 114.18(18)
C4 N1 C2 . . 111.16(19)
C5 N1 C2 . . 111.99(19)
C4 N1 V1 . . 105.01(14)
C5 N1 V1 . . 105.97(13)
C2 N1 V1 . . 107.95(14)
C9 N2 C7 . . 110.56(18)
C9 N2 C6 . . 109.77(18)
C7 N2 C6 . . 110.82(18)
C9 N2 V1 . . 111.95(14)
C7 N2 V1 . . 105.00(14)
C6 N2 V1 . . 108.65(14)
O3 C1 O2 . . 123.8(2)
O3 C1 C2 . . 117.8(2)
O2 C1 C2 . . 118.4(2)
N1 C2 C1 . . 112.82(19)
N1 C2 H2A . . 109.0
C1 C2 H2A . . 109.0
N1 C2 H2B . . 109.0
C1 C2 H2B . . 109.0
H2A C2 H2B . . 107.8
O5 C3 O4 . . 123.8(2)
O5 C3 C4 . . 119.0(2)
O4 C3 C4 . . 117.2(2)
N1 C4 C3 . . 110.02(19)
N1 C4 H4A . . 109.7
C3 C4 H4A . . 109.7
N1 C4 H4B . . 109.7
C3 C4 H4B . . 109.7
H4A C4 H4B . . 108.2
N1 C5 C6 . . 109.02(19)
N1 C5 H5A . . 109.9
C6 C5 H5A . . 109.9
N1 C5 H5B . . 109.9
C6 C5 H5B . . 109.9
H5A C5 H5B . . 108.3
C5 C6 N2 . . 111.54(19)
C5 C6 H6A . . 109.3
N2 C6 H6A . . 109.3
C5 C6 H6B . . 109.3
N2 C6 H6B . . 109.3
H6A C6 H6B . . 108.0
N2 C7 C8 . . 112.7(2)
N2 C7 H7A . . 109.1
C8 C7 H7A . . 109.1
N2 C7 H7B . . 109.1
C8 C7 H7B . . 109.1
H7A C7 H7B . . 107.8
O7 C8 O6 . . 124.0(2)
O7 C8 C7 . . 119.3(2)
O6 C8 C7 . . 116.7(2)
N2 C9 C10 . . 114.7(2)
N2 C9 H9A . . 108.6
C10 C9 H9A . . 108.6
N2 C9 H9B . . 108.6
C10 C9 H9B . . 108.6
H9A C9 H9B . . 107.6
O9 C10 O8 . . 119.6(2)
O9 C10 C9 . . 124.2(2)
O8 C10 C9 . . 116.2(2)
O12 K1 O3 . 4_576 137.71(6)
O12 K1 O11 . . 79.34(7)
O3 K1 O11 4_576 . 87.02(6)
O12 K1 O10 . . 139.18(7)
O3 K1 O10 4_576 . 76.15(6)
O11 K1 O10 . . 81.47(7)
O12 K1 O5 . . 109.24(7)
O3 K1 O5 4_576 . 96.41(5)
O11 K1 O5 . . 161.12(6)
O10 K1 O5 . . 81.36(6)
O12 K1 O9 . 2_545 71.57(6)
O3 K1 O9 4_576 2_545 71.89(6)
O11 K1 O9 . 2_545 100.37(6)
O10 K1 O9 . 2_545 147.80(6)
O5 K1 O9 . 2_545 98.34(5)
O12 K1 O10 . 3_676 71.81(6)
O3 K1 O10 4_576 3_676 149.29(6)
O11 K1 O10 . 3_676 92.51(6)
O10 K1 O10 . 3_676 73.43(7)
O5 K1 O10 . 3_676 75.09(6)
O9 K1 O10 2_545 3_676 137.93(6)
O12 K1 K1 . 3_676 105.52(5)
O3 K1 K1 4_576 3_676 113.39(5)
O11 K1 K1 . 3_676 86.36(5)
O10 K1 K1 . 3_676 37.34(4)
O5 K1 K1 . 3_676 75.22(4)
O9 K1 K1 2_545 3_676 171.84(5)
O10 K1 K1 3_676 3_676 36.09(4)
O12 K1 H12B . . 14.8
O3 K1 H12B 4_576 . 152.2
O11 K1 H12B . . 81.3
O10 K1 H12B . . 126.3
O5 K1 H12B . . 102.8
O9 K1 H12B 2_545 . 85.4
O10 K1 H12B 3_676 . 57.0
K1 K1 H12B 3_676 . 91.1
C1 O2 V1 . . 122.60(15)
C1 O3 K1 . 4_575 134.36(16)
C3 O4 V1 . . 120.32(16)
C3 O5 K1 . . 118.15(16)
C8 O6 V1 . . 118.11(15)
C10 O8 H8 . . 109.5
C10 O9 K1 . 2 119.74(16)
K1 O10 K1 . 3_676 106.57(7)
K1 O10 H10A . . 108.2
K1 O10 H10A 3_676 . 100.5
K1 O10 H10B . . 104.6
K1 O10 H10B 3_676 . 131.8
H10A O10 H10B . . 103.5
K1 O11 H11A . . 117.7
K1 O11 H11B . . 130.3
H11A O11 H11B . . 102.8
K1 O12 H12A . . 141.4
K1 O12 H12B . . 107.3
H12A O12 H12B . . 102.5

loop_
_geom_bond_atom_site_label_1
_geom_bond_atom_site_label_2
_geom_bond_site_symmetry_2
_geom_bond_distance
V1 O1 . 1.5955(18)
V1 O6 . 1.9815(17)
V1 O2 . 2.0092(16)
V1 O4 . 2.0104(17)
V1 N2 . 2.172(2)
V1 N1 . 2.298(2)
N1 C4 . 1.476(3)
N1 C5 . 1.478(3)
N1 C2 . 1.481(3)
N2 C9 . 1.484(3)
N2 C7 . 1.493(3)
N2 C6 . 1.514(3)
C1 O3 . 1.238(3)
C1 O2 . 1.272(3)
C1 C2 . 1.505(3)
C2 H2A . 0.9700
C2 H2B . 0.9700
C3 O5 . 1.236(3)
C3 O4 . 1.289(3)
C3 C4 . 1.505(4)
C4 H4A . 0.9700
C4 H4B . 0.9700
C5 C6 . 1.509(3)
C5 H5A . 0.9700
C5 H5B . 0.9700
C6 H6A . 0.9700
C6 H6B . 0.9700
C7 C8 . 1.502(4)
C7 H7A . 0.9700
C7 H7B . 0.9700
C8 O7 . 1.219(3)
C8 O6 . 1.294(3)
C9 C10 . 1.518(3)
C9 H9A . 0.9700
C9 H9B . 0.9700
C10 O9 . 1.210(3)
C10 O8 . 1.312(3)
K1 O12 . 2.725(2)
K1 O3 4_576 2.7539(19)
K1 O11 . 2.758(2)
K1 O10 . 2.851(2)
K1 O5 . 2.851(2)
K1 O9 2_545 2.900(2)
K1 O10 3_676 2.935(2)
K1 K1 3_676 4.6380(14)
K1 H12B . 3.0701
O3 K1 4_575 2.7539(19)
O8 H8 . 0.8200
O9 K1 2 2.900(2)
O10 K1 3_676 2.935(2)
O10 H10A . 0.8199
O10 H10B . 0.8200
O11 H11A . 0.8200
O11 H11B . 0.8200
O12 H12A . 0.8200
O12 H12B . 0.8200

loop_
_geom_hbond_atom_site_label_D
_geom_hbond_atom_site_label_H
_geom_hbond_atom_site_label_A
_geom_hbond_site_symmetry_A
_geom_hbond_distance_DH
_geom_hbond_distance_HA
_geom_hbond_distance_DA
_geom_hbond_angle_DHA
_geom_hbond_publ_flag
O8 H8 O3 3_675 0.82 1.75 2.542(3) 162.1 y
O12 H12B O11 3_576 0.82 2.03 2.802(3) 156.8 y
O11 H11B O4 3_676 0.82 2.17 2.960(3) 161.7 y
O10 H10B O6 3_676 0.82 2.20 2.987(3) 161.1 y
O12 H12A O5 1_455 0.82 1.99 2.804(3) 169.3 y
O11 H11A O7 3_576 0.82 1.99 2.801(3) 169.2 y
O10 H10A O12 1_655 0.82 2.26 2.983(3) 146.5 y

loop_
_geom_torsion_atom_site_label_1
_geom_torsion_atom_site_label_2
_geom_torsion_atom_site_label_3
_geom_torsion_atom_site_label_4
_geom_torsion_site_symmetry_1
_geom_torsion_site_symmetry_4
_geom_torsion
O6 V1 N1 C4 . . -57.66(15)
O2 V1 N1 C4 . . 127.40(15)
O4 V1 N1 C4 . . 30.08(14)
N2 V1 N1 C4 . . -139.11(15)
O6 V1 N1 C5 . . 63.53(14)
O2 V1 N1 C5 . . -111.41(15)
O4 V1 N1 C5 . . 151.27(15)
N2 V1 N1 C5 . . -17.92(14)
O6 V1 N1 C2 . . -176.33(15)
O2 V1 N1 C2 . . 8.74(14)
O4 V1 N1 C2 . . -88.59(15)
N2 V1 N1 C2 . . 102.23(15)
O1 V1 N2 C9 . . 42.20(16)
O6 V1 N2 C9 . . 142.42(16)
O2 V1 N2 C9 . . -55.22(15)
O4 V1 N2 C9 . . -155.57(16)
N1 V1 N2 C9 . . -132.03(15)
O1 V1 N2 C7 . . -77.80(15)
O6 V1 N2 C7 . . 22.42(14)
O2 V1 N2 C7 . . -175.22(14)
O4 V1 N2 C7 . . 84.4(2)
N1 V1 N2 C7 . . 107.97(14)
O1 V1 N2 C6 . . 163.60(15)
O6 V1 N2 C6 . . -96.18(14)
O2 V1 N2 C6 . . 66.17(14)
O4 V1 N2 C6 . . -34.2(2)
N1 V1 N2 C6 . . -10.63(14)
C4 N1 C2 C1 . . -124.2(2)
C5 N1 C2 C1 . . 106.8(2)
V1 N1 C2 C1 . . -9.5(2)
O3 C1 C2 N1 . . -175.9(2)
O2 C1 C2 N1 . . 4.9(3)
C5 N1 C4 C3 . . -148.1(2)
C2 N1 C4 C3 . . 84.1(2)
V1 N1 C4 C3 . . -32.4(2)
O5 C3 C4 N1 . . -164.2(2)
O4 C3 C4 N1 . . 17.0(3)
C4 N1 C5 C6 . . 158.6(2)
C2 N1 C5 C6 . . -73.9(2)
V1 N1 C5 C6 . . 43.5(2)
N1 C5 C6 N2 . . -57.1(3)
C9 N2 C6 C5 . . 161.47(19)
C7 N2 C6 C5 . . -76.1(2)
V1 N2 C6 C5 . . 38.7(2)
C9 N2 C7 C8 . . -146.5(2)
C6 N2 C7 C8 . . 91.6(2)
V1 N2 C7 C8 . . -25.6(2)
N2 C7 C8 O7 . . -165.0(2)
N2 C7 C8 O6 . . 15.1(3)
C7 N2 C9 C10 . . -59.1(3)
C6 N2 C9 C10 . . 63.5(2)
V1 N2 C9 C10 . . -175.79(16)
N2 C9 C10 O9 . . -0.5(4)
N2 C9 C10 O8 . . 179.7(2)
O3 C1 O2 V1 . . -175.28(19)
C2 C1 O2 V1 . . 3.9(3)
O1 V1 O2 C1 . . 171.07(19)
O6 V1 O2 C1 . . -22.6(3)
O4 V1 O2 C1 . . 66.57(19)
N2 V1 O2 C1 . . -86.86(19)
N1 V1 O2 C1 . . -7.28(18)
O2 C1 O3 K1 . 4_575 -150.33(18)
C2 C1 O3 K1 . 4_575 30.5(3)
O5 C3 O4 V1 . . -165.98(18)
C4 C3 O4 V1 . . 12.8(3)
O1 V1 O4 C3 . . 161.53(18)
O6 V1 O4 C3 . . 60.26(18)
O2 V1 O4 C3 . . -100.31(18)
N2 V1 O4 C3 . . -0.5(3)
N1 V1 O4 C3 . . -24.57(17)
O4 C3 O5 K1 . . 131.8(2)
C4 C3 O5 K1 . . -46.9(3)
O12 K1 O5 C3 . . 17.34(19)
O3 K1 O5 C3 4_576 . 163.20(17)
O11 K1 O5 C3 . . -97.2(2)
O10 K1 O5 C3 . . -121.92(18)
O9 K1 O5 C3 2_545 . 90.64(18)
O10 K1 O5 C3 3_676 . -46.87(17)
K1 K1 O5 C3 3_676 . -84.25(17)
O7 C8 O6 V1 . . -173.6(2)
C7 C8 O6 V1 . . 6.3(3)
O1 V1 O6 C8 . . 83.24(19)
O2 V1 O6 C8 . . -82.9(3)
O4 V1 O6 C8 . . -173.32(18)
N2 V1 O6 C8 . . -17.00(17)
N1 V1 O6 C8 . . -97.91(18)
O8 C10 O9 K1 . 2 -41.5(3)
C9 C10 O9 K1 . 2 138.70(19)
O12 K1 O10 K1 . 3_676 -32.58(13)
O3 K1 O10 K1 4_576 3_676 175.77(8)
O11 K1 O10 K1 . 3_676 -95.21(7)
O5 K1 O10 K1 . 3_676 76.92(7)
O9 K1 O10 K1 2_545 3_676 168.86(8)
O10 K1 O10 K1 3_676 3_676 0.0
